data_1540199
loop_
_publ_author_name
'Kalychak, Ya.M.'
'Gladyshevskii, E.I.'
'Bodak, O.I.'
'Dmytrakh, O.V.'
'Kotur, B.Ya.'

_publ_section_title
;
 Crystal structure of La Ni3 In6, Ce Ni3 In6, and Pr Ni3 In6
;
_journal_name_full 'Soviet Physics, Crystallography (= Kristallografiya)'
_journal_page_first 344
_journal_page_last 345
_journal_volume 30
_journal_year 1985
_chemical_formula_sum 'In6 La Ni3'
_chemical_name_systematic 'La Ni3 In6'
_space_group_IT_number 59
_symmetry_space_group_name_Hall 'P 2 2ab -1ab'
_symmetry_space_group_name_H-M 'P m m n :1'
_cell_angle_alpha 90
_cell_angle_beta 90
_cell_angle_gamma 90
_cell_formula_units_Z 2
_cell_length_a 4.388
_cell_length_b 7.574
_cell_length_c 12.11
_cell_volume 402.472
_citation_journal_id_ASTM SPHCA6
_cod_data_source_file Kalychak_SPHCA6_1985_506.cif
_cod_data_source_block In6La1Ni3
_cod_original_cell_volume 402.4724
_cod_original_sg_symbol_Hall '-P 2ab 2a (x-1/4,y-1/4,z)'
_cod_original_formula_sum 'In6 La1 Ni3'
_cod_database_code 1540199

loop_
_symmetry_equiv_pos_as_xyz
x,y,z
-x,-y,z
x+1/2,-y+1/2,-z
-x+1/2,y+1/2,-z
-x+1/2,-y+1/2,-z
x+1/2,y+1/2,-z
-x,y,z
x,-y,z

loop_
_atom_site_label
_atom_site_type_symbol
_atom_site_fract_x
_atom_site_fract_y
_atom_site_fract_z
_atom_site_occupancy
_atom_site_U_iso_or_equiv
Ni2 Ni 0 0.32642 0.0656 1 0.0
La1 La 0 0 0.32187 1 0.0
In1 In 0 0.5 0.74886 1 0.0
In3 In 0 0.19791 0.58362 1 0.0
In4 In 0 0.29299 0.83908 1 0.0
Ni1 Ni 0 0.5 0.53421 1 0.0
In2 In 0 0 0.01173 1 0.0
